data_4506716
loop_
_publ_author_name
'Dikundwar, Amol G.'
'Pete, Umesh D.'
'Zade, Chetan M.'
'Bendre, Ratnamala S.'
'Guru Row, Tayur N.'

_publ_section_title
;
 Tracing a Common &#x201C;Origin&#x201D; of Phase Transformation,
 Polymorphism, Disorder, Isosterism, and Isostructuralism in
 Fluorobenzoylcarvacryl Thiourea
;
_journal_issue 9
_journal_name_full 'Crystal Growth &amp; Design'
_journal_page_first 4530
_journal_paper_doi 10.1021/cg300699r
_journal_volume 12
_journal_year 2012
_chemical_compound_source 'see text'
_chemical_formula_moiety 'C18 H18 F2 N2 O2 S'
_chemical_formula_sum 'C18 H18 F2 N2 O2 S'
_chemical_formula_weight 364.41
_chemical_name_systematic
;
2,6-difluorobenzoylcarvacryl thiourea
;
_space_group_IT_number 15
_symmetry_cell_setting monoclinic
_symmetry_Int_Tables_number 15
_symmetry_space_group_name_Hall '-C 2yc'
_symmetry_space_group_name_H-M 'C 1 2/c 1'
_atom_sites_solution_hydrogens geom
_atom_sites_solution_primary direct
_atom_sites_solution_secondary difmap
_cell_angle_alpha 90
_cell_angle_beta 95.991(3)
_cell_angle_gamma 90
_cell_formula_units_Z 8
_cell_length_a 23.4200(19)
_cell_length_b 10.7880(9)
_cell_length_c 13.5978(12)
_cell_measurement_reflns_used 14277
_cell_measurement_temperature 100(1)
_cell_measurement_theta_max 25.0
_cell_measurement_theta_min 1.8
_cell_volume 3416.8(5)
_computing_cell_refinement Apex2
_computing_data_collection 'Bruker kappa Apex2'
_computing_data_reduction SAINT32
_computing_molecular_graphics 'Ortep-3 (Farrugia, 1997) and CAMERON (Watkin et al., 1993)'
_computing_publication_material 'WinGX (Farrugia, 1999)'
_computing_structure_refinement 'SHELXL97 (Sheldrick, 2008)'
_computing_structure_solution 'SHELXS97  (Sheldrick, 2008)'
_diffrn_ambient_temperature 100(1)
_diffrn_measured_fraction_theta_full 1.000
_diffrn_measured_fraction_theta_max 1.000
_diffrn_measurement_device_type 'Brucker kappa apex2 CCD area detector'
_diffrn_measurement_method 'f\w scans'
_diffrn_radiation_monochromator graphite
_diffrn_radiation_probe x-ray
_diffrn_radiation_source 'fine-focus sealed tube'
_diffrn_radiation_type MoK\a
_diffrn_radiation_wavelength 0.71073
_diffrn_reflns_av_R_equivalents 0.0328
_diffrn_reflns_av_sigmaI/netI 0.0245
_diffrn_reflns_limit_h_max 26
_diffrn_reflns_limit_h_min -27
_diffrn_reflns_limit_k_max 12
_diffrn_reflns_limit_k_min -8
_diffrn_reflns_limit_l_max 15
_diffrn_reflns_limit_l_min -16
_diffrn_reflns_number 14277
_diffrn_reflns_reduction_process
;
;
_diffrn_reflns_theta_full 24.98
_diffrn_reflns_theta_max 24.98
_diffrn_reflns_theta_min 1.75
_exptl_absorpt_coefficient_mu 0.224
_exptl_absorpt_correction_T_max 0.9461
_exptl_absorpt_correction_T_min 0.9358
_exptl_absorpt_correction_type multi-scan
_exptl_absorpt_process_details 'Apex2 (Bruker)'
_exptl_crystal_colour colorless
_exptl_crystal_density_diffrn 1.417
_exptl_crystal_density_method 'Not Measured'
_exptl_crystal_description block
_exptl_crystal_F_000 1520
_exptl_crystal_size_max 0.30
_exptl_crystal_size_mid 0.30
_exptl_crystal_size_min 0.20
_refine_diff_density_max 0.648
_refine_diff_density_min -0.249
_refine_diff_density_rms 0.057
_refine_ls_extinction_method none
_refine_ls_goodness_of_fit_ref 1.039
_refine_ls_hydrogen_treatment mixed
_refine_ls_matrix_type full
_refine_ls_number_parameters 238
_refine_ls_number_reflns 3005
_refine_ls_number_restraints 0
_refine_ls_restrained_S_all 1.039
_refine_ls_R_factor_all 0.0468
_refine_ls_R_factor_gt 0.0422
_refine_ls_shift/su_max 0.001
_refine_ls_shift/su_mean 0.000
_refine_ls_structure_factor_coef Fsqd
_refine_ls_weighting_details 'calc w=1/[\s^2^(Fo^2^)+(0.0699P)^2^+4.3625P] where P=(Fo^2^+2Fc^2^)/3'
_refine_ls_weighting_scheme calc
_refine_ls_wR_factor_gt 0.1093
_refine_ls_wR_factor_ref 0.1121
_reflns_number_gt 2709
_reflns_number_total 3005
_reflns_threshold_expression >2sigma(I)
_cod_data_source_file cg300699r_si_005.cif
_cod_data_source_block 26DFBCTU
_cod_depositor_comments
;
The following automatic conversions were performed:

'_symmetry_cell_setting' value 'Monoclinic' changed to 'monoclinic'
according to /home/saulius/struct/CIF-dictionaries/cif_core.dic
dictionary named 'cif_core.dic' version 2.4.2 from 2011-04-26.

Automatic conversion script
Id: cif_fix_values 1891 2012-01-12 08:04:46Z andrius 
;
_cod_original_sg_symbol_H-M 'C 2/c'
_cod_database_code 4506716

loop_
_symmetry_equiv_pos_site_id
_symmetry_equiv_pos_as_xyz
1 x,y,z
2 -x,y,1/2-z
3 -x,-y,-z
4 x,-y,1/2+z
5 1/2+x,1/2+y,z
6 1/2-x,1/2+y,1/2-z
7 1/2-x,1/2-y,-z
8 1/2+x,1/2-y,1/2+z

loop_
_atom_site_label
_atom_site_type_symbol
_atom_site_fract_x
_atom_site_fract_y
_atom_site_fract_z
_atom_site_U_iso_or_equiv
_atom_site_adp_type
_atom_site_occupancy
_atom_site_symmetry_multiplicity
_atom_site_calc_flag
_atom_site_refinement_flags
S1 S 0.41586(2) 0.57258(5) 0.00617(4) 0.02219(17) Uani 1 1 d .
C9 C 0.37852(8) 0.84543(17) 0.03344(15) 0.0160(4) Uani 1 1 d .
C13 C 0.27916(8) 0.88485(17) -0.02504(14) 0.0154(4) Uani 1 1 d .
C10 C 0.37050(8) 0.87855(18) 0.13000(14) 0.0168(4) Uani 1 1 d .
C6 C 0.59985(8) 0.74527(19) -0.09287(15) 0.0201(4) Uani 1 1 d .
C12 C 0.27054(8) 0.91543(17) 0.07218(15) 0.0166(4) Uani 1 1 d .
C14 C 0.33393(8) 0.84925(17) -0.04188(14) 0.0153(4) Uani 1 1 d .
H14 H 0.3411 0.8272 -0.1056 0.018 Uiso 1 1 calc R
C8 C 0.45360(8) 0.70255(18) -0.00586(14) 0.0169(4) Uani 1 1 d .
C11 C 0.31507(8) 0.91315(18) 0.14718(15) 0.0183(4) Uani 1 1 d .
H11 H 0.3079 0.9353 0.2108 0.022 Uiso 1 1 calc R
C15 C 0.41852(9) 0.8721(2) 0.21308(15) 0.0238(5) Uani 1 1 d .
H15 H 0.4549 0.8744 0.1834 0.029 Uiso 1 1 calc R
C4 C 0.70137(9) 0.7768(2) -0.10559(18) 0.0281(5) Uani 1 1 d .
H4 H 0.7361 0.8124 -0.0809 0.034 Uiso 1 1 calc R
C7 C 0.54622(8) 0.7850(2) -0.05051(14) 0.0192(4) Uani 1 1 d .
C3 C 0.69740(9) 0.7055(2) -0.19012(18) 0.0292(5) Uani 1 1 d .
H3 H 0.7298 0.6941 -0.2233 0.035 Uiso 1 1 calc R
C5 C 0.65266(9) 0.79406(18) -0.05860(16) 0.0224(5) Uani 1 1 d .
C16 C 0.41846(10) 0.9807(2) 0.28450(16) 0.0287(5) Uani 1 1 d .
H16A H 0.3852 0.9758 0.3200 0.043 Uiso 1 1 calc R
H16B H 0.4177 1.0570 0.2481 0.043 Uiso 1 1 calc R
H16C H 0.4525 0.9777 0.3304 0.043 Uiso 1 1 calc R
C2 C 0.64671(10) 0.6512(2) -0.22610(16) 0.0301(5) Uani 1 1 d .
H2 H 0.6444 0.6016 -0.2823 0.036 Uiso 1 1 calc R
C1 C 0.59923(9) 0.6720(2) -0.17698(16) 0.0280(5) Uani 1 1 d .
C17 C 0.41625(11) 0.7490(2) 0.26844(18) 0.0357(6) Uani 1 1 d .
H17A H 0.4183 0.6816 0.2229 0.054 Uiso 1 1 calc R
H17B H 0.3809 0.7439 0.2983 0.054 Uiso 1 1 calc R
H17C H 0.4481 0.7443 0.3189 0.054 Uiso 1 1 calc R
O2 O 0.21806(6) 0.95370(13) 0.09737(11) 0.0210(3) Uani 1 1 d .
H2A H 0.1929 0.9327 0.0541 0.032 Uiso 1 1 calc R
O1 O 0.53704(6) 0.89420(14) -0.03585(11) 0.0236(3) Uani 1 1 d .
N1 N 0.50904(7) 0.69147(17) -0.03307(12) 0.0180(4) Uani 1 1 d .
N2 N 0.43512(7) 0.81624(16) 0.00828(12) 0.0161(4) Uani 1 1 d .
F1 F 0.65646(5) 0.86037(12) 0.02546(10) 0.0317(3) Uani 1 1 d .
F2 F 0.54938(6) 0.62096(19) -0.21335(10) 0.0531(5) Uani 1 1 d .
C18 C 0.23159(8) 0.89748(19) -0.10699(15) 0.0206(4) Uani 1 1 d .
H18A H 0.2462 0.8817 -0.1692 0.031 Uiso 1 1 calc R
H3N H 0.2162 0.9800 -0.1069 0.031 Uiso 1 1 calc R
H18C H 0.2018 0.8388 -0.0974 0.031 Uiso 1 1 calc R
H1N H 0.5226(10) 0.615(2) -0.0341(17) 0.023(6) Uiso 1 1 d .
H2N H 0.4563(10) 0.874(2) 0.0016(17) 0.020(6) Uiso 1 1 d .

loop_
_atom_site_aniso_label
_atom_site_aniso_U_11
_atom_site_aniso_U_22
_atom_site_aniso_U_33
_atom_site_aniso_U_23
_atom_site_aniso_U_13
_atom_site_aniso_U_12
S1 0.0121(3) 0.0186(3) 0.0364(3) -0.0028(2) 0.0053(2) 0.00088(19)
C9 0.0120(9) 0.0126(9) 0.0239(10) -0.0012(8) 0.0052(8) -0.0013(7)
C13 0.0136(9) 0.0109(9) 0.0221(10) 0.0025(8) 0.0033(8) -0.0022(7)
C10 0.0138(9) 0.0161(10) 0.0205(10) -0.0009(8) 0.0022(8) -0.0023(7)
C6 0.0156(10) 0.0239(11) 0.0218(10) 0.0074(8) 0.0064(8) 0.0050(8)
C12 0.0121(9) 0.0131(9) 0.0255(10) -0.0005(8) 0.0065(8) -0.0022(7)
C14 0.0166(9) 0.0128(9) 0.0171(9) -0.0012(7) 0.0046(7) -0.0012(7)
C8 0.0123(9) 0.0215(11) 0.0169(9) -0.0015(8) 0.0016(7) 0.0009(8)
C11 0.0172(10) 0.0193(10) 0.0194(10) -0.0029(8) 0.0067(8) -0.0023(8)
C15 0.0143(9) 0.0349(12) 0.0221(11) -0.0047(9) 0.0018(8) 0.0013(9)
C4 0.0151(10) 0.0213(11) 0.0494(14) 0.0090(10) 0.0105(9) 0.0016(8)
C7 0.0130(9) 0.0263(12) 0.0183(10) 0.0034(8) 0.0014(7) 0.0005(8)
C3 0.0235(11) 0.0270(12) 0.0405(13) 0.0154(10) 0.0187(10) 0.0106(9)
C5 0.0197(10) 0.0143(10) 0.0343(12) 0.0040(9) 0.0073(9) 0.0020(8)
C16 0.0299(12) 0.0322(12) 0.0227(11) -0.0028(9) -0.0031(9) -0.0035(10)
C2 0.0301(12) 0.0422(14) 0.0195(11) 0.0048(10) 0.0097(9) 0.0113(10)
C1 0.0174(10) 0.0474(14) 0.0189(10) 0.0026(10) 0.0004(8) 0.0045(10)
C17 0.0401(14) 0.0318(13) 0.0322(13) -0.0036(10) -0.0112(10) 0.0098(11)
O2 0.0112(7) 0.0249(8) 0.0275(8) -0.0055(6) 0.0053(6) 0.0009(6)
O1 0.0164(7) 0.0212(8) 0.0344(8) 0.0036(6) 0.0077(6) 0.0014(6)
N1 0.0118(8) 0.0194(9) 0.0231(9) -0.0009(7) 0.0036(6) 0.0025(7)
N2 0.0125(8) 0.0156(9) 0.0208(8) -0.0013(7) 0.0046(6) -0.0019(7)
F1 0.0214(6) 0.0257(7) 0.0486(8) -0.0099(6) 0.0073(6) -0.0058(5)
F2 0.0205(7) 0.1093(15) 0.0289(8) -0.0298(8) -0.0008(6) -0.0022(8)
C18 0.0174(10) 0.0202(10) 0.0243(10) 0.0026(8) 0.0025(8) 0.0004(8)

loop_
_atom_type_symbol
_atom_type_description
_atom_type_scat_dispersion_real
_atom_type_scat_dispersion_imag
_atom_type_scat_source
S S 0.1246 0.1234 'International Tables Vol C Tables 4.2.6.8 and 6.1.1.4'
O O 0.0106 0.0060 'International Tables Vol C Tables 4.2.6.8 and 6.1.1.4'
N N 0.0061 0.0033 'International Tables Vol C Tables 4.2.6.8 and 6.1.1.4'
F F 0.0171 0.0103 'International Tables Vol C Tables 4.2.6.8 and 6.1.1.4'
H H 0.0000 0.0000 'International Tables Vol C Tables 4.2.6.8 and 6.1.1.4'
C C 0.0033 0.0016 'International Tables Vol C Tables 4.2.6.8 and 6.1.1.4'

loop_
_geom_angle_atom_site_label_1
_geom_angle_atom_site_label_2
_geom_angle_atom_site_label_3
_geom_angle
C14 C9 C10 121.62(17)
C14 C9 N2 118.24(17)
C10 C9 N2 119.93(17)
C14 C13 C12 116.80(17)
C14 C13 C18 122.26(17)
C12 C13 C18 120.85(17)
C9 C10 C11 116.52(17)
C9 C10 C15 122.03(17)
C11 C10 C15 121.39(17)
C5 C6 C1 115.29(18)
C5 C6 C7 121.25(19)
C1 C6 C7 122.85(18)
O2 C12 C11 116.60(17)
O2 C12 C13 121.88(17)
C11 C12 C13 121.47(17)
C13 C14 C9 121.84(18)
C13 C14 H14 119.1
C9 C14 H14 119.1
N2 C8 N1 116.57(17)
N2 C8 S1 125.36(15)
N1 C8 S1 118.08(15)
C12 C11 C10 121.73(18)
C12 C11 H11 119.1
C10 C11 H11 119.1
C10 C15 C16 113.05(18)
C10 C15 C17 110.30(18)
C16 C15 C17 110.60(19)
C10 C15 H15 107.6
C16 C15 H15 107.6
C17 C15 H15 107.6
C5 C4 C3 118.4(2)
C5 C4 H4 120.8
C3 C4 H4 120.8
O1 C7 N1 123.94(18)
O1 C7 C6 120.63(18)
N1 C7 C6 115.41(18)
C2 C3 C4 121.19(19)
C2 C3 H3 119.4
C4 C3 H3 119.4
F1 C5 C4 118.84(19)
F1 C5 C6 117.89(18)
C4 C5 C6 123.3(2)
C15 C16 H16A 109.5
C15 C16 H16B 109.5
H16A C16 H16B 109.5
C15 C16 H16C 109.5
H16A C16 H16C 109.5
H16B C16 H16C 109.5
C3 C2 C1 118.2(2)
C3 C2 H2 120.9
C1 C2 H2 120.9
F2 C1 C2 118.2(2)
F2 C1 C6 118.18(18)
C2 C1 C6 123.6(2)
C15 C17 H17A 109.5
C15 C17 H17B 109.5
H17A C17 H17B 109.5
C15 C17 H17C 109.5
H17A C17 H17C 109.5
H17B C17 H17C 109.5
C12 O2 H2A 109.5
C7 N1 C8 127.60(18)
C7 N1 H1N 116.7(15)
C8 N1 H1N 115.5(15)
C8 N2 C9 124.19(17)
C8 N2 H2N 119.0(17)
C9 N2 H2N 116.7(17)
C13 C18 H18A 109.5
C13 C18 H3N 109.5
H18A C18 H3N 109.5
C13 C18 H18C 109.5
H18A C18 H18C 109.5
H3N C18 H18C 109.5

loop_
_geom_bond_atom_site_label_1
_geom_bond_atom_site_label_2
_geom_bond_distance
S1 C8 1.675(2)
C9 C14 1.385(3)
C9 C10 1.392(3)
C9 N2 1.438(2)
C13 C14 1.381(3)
C13 C12 1.397(3)
C13 C18 1.497(3)
C10 C11 1.394(3)
C10 C15 1.510(3)
C6 C5 1.380(3)
C6 C1 1.389(3)
C6 C7 1.498(3)
C12 O2 1.374(2)
C12 C11 1.381(3)
C14 H14 0.9300
C8 N2 1.321(3)
C8 N1 1.392(2)
C11 H11 0.9300
C15 C16 1.522(3)
C15 C17 1.530(3)
C15 H15 0.9800
C4 C5 1.377(3)
C4 C3 1.378(3)
C4 H4 0.9300
C7 O1 1.217(3)
C7 N1 1.370(3)
C3 C2 1.368(3)
C3 H3 0.9300
C5 F1 1.343(3)
C16 H16A 0.9600
C16 H16B 0.9600
C16 H16C 0.9600
C2 C1 1.374(3)
C2 H2 0.9300
C1 F2 1.338(3)
C17 H17A 0.9600
C17 H17B 0.9600
C17 H17C 0.9600
O2 H2A 0.8200
N1 H1N 0.89(3)
N2 H2N 0.81(3)
C18 H18A 0.9600
C18 H3N 0.9600
C18 H18C 0.9600

loop_
_geom_torsion_atom_site_label_1
_geom_torsion_atom_site_label_2
_geom_torsion_atom_site_label_3
_geom_torsion_atom_site_label_4
_geom_torsion
C14 C9 C10 C11 1.3(3)
N2 C9 C10 C11 176.03(17)
C14 C9 C10 C15 178.65(19)
N2 C9 C10 C15 -6.6(3)
C14 C13 C12 O2 179.11(16)
C18 C13 C12 O2 2.4(3)
C14 C13 C12 C11 1.6(3)
C18 C13 C12 C11 -175.07(18)
C12 C13 C14 C9 -0.8(3)
C18 C13 C14 C9 175.82(18)
C10 C9 C14 C13 -0.7(3)
N2 C9 C14 C13 -175.46(17)
O2 C12 C11 C10 -178.59(17)
C13 C12 C11 C10 -1.0(3)
C9 C10 C11 C12 -0.5(3)
C15 C10 C11 C12 -177.86(19)
C9 C10 C15 C16 140.4(2)
C11 C10 C15 C16 -42.4(3)
C9 C10 C15 C17 -95.2(2)
C11 C10 C15 C17 82.0(2)
C5 C6 C7 O1 44.9(3)
C1 C6 C7 O1 -125.7(2)
C5 C6 C7 N1 -136.9(2)
C1 C6 C7 N1 52.5(3)
C5 C4 C3 C2 -1.1(3)
C3 C4 C5 F1 178.07(18)
C3 C4 C5 C6 -1.1(3)
C1 C6 C5 F1 -176.60(18)
C7 C6 C5 F1 12.1(3)
C1 C6 C5 C4 2.6(3)
C7 C6 C5 C4 -168.67(19)
C4 C3 C2 C1 1.5(3)
C3 C2 C1 F2 178.6(2)
C3 C2 C1 C6 0.1(4)
C5 C6 C1 F2 179.4(2)
C7 C6 C1 F2 -9.5(3)
C5 C6 C1 C2 -2.1(3)
C7 C6 C1 C2 169.0(2)
O1 C7 N1 C8 6.7(3)
C6 C7 N1 C8 -171.49(18)
N2 C8 N1 C7 -2.6(3)
S1 C8 N1 C7 177.35(16)
N1 C8 N2 C9 177.90(17)
S1 C8 N2 C9 -2.0(3)
C14 C9 N2 C8 -81.1(2)
C10 C9 N2 C8 104.0(2)

loop_
_cod_related_entry_id
_cod_related_entry_database
_cod_related_entry_code
1 ChemSpider 28516523
